data_7110244
loop_
_publ_author_name
'Peng Wang'
'Saihu Liao'
'Jian-Bo Zhu'
'Yong Tang'

_publ_section_title
;
 Double gamma-alkylation of allylic phosphorus ylides: a unique access to
 oxa-bicyclic[3.3.0] diene skeletons
;
_journal_name_full Chem.Commun.
_journal_page_first 808
_journal_paper_doi 10.1039/c3cc45286g
_journal_volume 50
_journal_year 2014
_chemical_formula_sum 'C46 H46 Cl2 O7 Rh2'
_chemical_formula_weight 987.55
_chemical_name_systematic
;
?
;
_space_group_IT_number 14
_symmetry_cell_setting monoclinic
_symmetry_space_group_name_Hall '-P 2ybc'
_symmetry_space_group_name_H-M 'P 1 21/c 1'
_atom_sites_solution_hydrogens geom
_atom_sites_solution_primary direct
_atom_sites_solution_secondary difmap
_audit_creation_method SHELXL-97
_cell_angle_alpha 90.00
_cell_angle_beta 105.4680(10)
_cell_angle_gamma 90.00
_cell_formula_units_Z 4
_cell_length_a 16.3366(13)
_cell_length_b 14.6059(12)
_cell_length_c 17.7679(14)
_cell_measurement_reflns_used 9915
_cell_measurement_temperature 143(2)
_cell_measurement_theta_max 30.46
_cell_measurement_theta_min 2.38
_cell_volume 4086.1(6)
_computing_cell_refinement 'Bruker SAINT'
_computing_data_collection 'Bruker APEX2'
_computing_data_reduction 'Bruker SAINT'
_computing_molecular_graphics 'Bruker SHELXTL'
_computing_publication_material 'Bruker SHELXTL'
_computing_structure_refinement 'SHELXL-97 (Sheldrick, 2008)'
_computing_structure_solution 'SHELXS-97 (Sheldrick, 2008)'
_diffrn_ambient_temperature 143(2)
_diffrn_measured_fraction_theta_full 0.996
_diffrn_measured_fraction_theta_max 0.996
_diffrn_measurement_device_type 'Bruker APEX-II CCD'
_diffrn_measurement_method '\f and \w scans'
_diffrn_radiation_monochromator graphite
_diffrn_radiation_source 'fine-focus sealed tube'
_diffrn_radiation_type MoK\a
_diffrn_radiation_wavelength 0.71073
_diffrn_reflns_av_R_equivalents 0.0313
_diffrn_reflns_av_sigmaI/netI 0.0337
_diffrn_reflns_limit_h_max 23
_diffrn_reflns_limit_h_min -23
_diffrn_reflns_limit_k_max 11
_diffrn_reflns_limit_k_min -20
_diffrn_reflns_limit_l_max 25
_diffrn_reflns_limit_l_min -25
_diffrn_reflns_number 39041
_diffrn_reflns_theta_full 30.47
_diffrn_reflns_theta_max 30.47
_diffrn_reflns_theta_min 1.83
_exptl_absorpt_coefficient_mu 0.991
_exptl_absorpt_correction_T_max 0.9614
_exptl_absorpt_correction_T_min 0.7554
_exptl_absorpt_correction_type multi-scan
_exptl_absorpt_process_details sadabs
_exptl_crystal_colour pink
_exptl_crystal_density_diffrn 1.605
_exptl_crystal_density_method 'not measured'
_exptl_crystal_description plate
_exptl_crystal_F_000 2008
_exptl_crystal_size_max 0.30
_exptl_crystal_size_mid 0.20
_exptl_crystal_size_min 0.04
_refine_diff_density_max 1.356
_refine_diff_density_min -0.992
_refine_diff_density_rms 0.096
_refine_ls_extinction_method none
_refine_ls_goodness_of_fit_ref 1.024
_refine_ls_hydrogen_treatment constr
_refine_ls_matrix_type full
_refine_ls_number_parameters 518
_refine_ls_number_reflns 12383
_refine_ls_number_restraints 0
_refine_ls_restrained_S_all 1.024
_refine_ls_R_factor_all 0.0469
_refine_ls_R_factor_gt 0.0310
_refine_ls_shift/su_max 0.017
_refine_ls_shift/su_mean 0.000
_refine_ls_structure_factor_coef Fsqd
_refine_ls_weighting_details 'calc w=1/[\s^2^(Fo^2^)+(0.0363P)^2^+4.4825P] where P=(Fo^2^+2Fc^2^)/3'
_refine_ls_weighting_scheme calc
_refine_ls_wR_factor_gt 0.0736
_refine_ls_wR_factor_ref 0.0827
_reflns_number_gt 9877
_reflns_number_total 12383
_reflns_threshold_expression >2sigma(I)
_cod_data_source_file c3cc45286g.txt
_cod_data_source_block mo_dm12338_0m
_cod_original_sg_symbol_H-M P2(1)/c
_cod_database_code 7110244

loop_
_symmetry_equiv_pos_as_xyz
'x, y, z'
'-x, y+1/2, -z+1/2'
'-x, -y, -z'
'x, -y-1/2, z-1/2'

loop_
_atom_site_label
_atom_site_type_symbol
_atom_site_fract_x
_atom_site_fract_y
_atom_site_fract_z
_atom_site_U_iso_or_equiv
_atom_site_adp_type
_atom_site_occupancy
_atom_site_symmetry_multiplicity
_atom_site_calc_flag
_atom_site_refinement_flags
Rh1 Rh 0.620620(10) 1.054095(12) 0.799078(10) 0.01694(4) Uani 1 1 d .
Rh2 Rh 0.724299(10) 0.869638(12) 0.857076(10) 0.01717(4) Uani 1 1 d .
Cl1 Cl 0.60721(3) 0.90238(4) 0.74827(3) 0.02064(10) Uani 1 1 d .
Cl2 Cl 0.65377(4) 0.97705(4) 0.92235(3) 0.02255(11) Uani 1 1 d .
O1 O 0.48860(10) 1.18388(11) 0.72375(9) 0.0205(3) Uani 1 1 d .
O2 O 0.61704(15) 1.24859(14) 0.57694(12) 0.0408(5) Uani 1 1 d .
O3 O 0.60160(15) 1.36420(13) 0.65377(12) 0.0393(5) Uani 1 1 d .
O4 O 0.90131(10) 0.85547(13) 0.84773(10) 0.0278(4) Uani 1 1 d .
O5 O 0.95455(17) 0.6221(2) 0.86227(19) 0.0764(10) Uani 1 1 d .
O6 O 0.82963(14) 0.58924(15) 0.78172(13) 0.0414(5) Uani 1 1 d .
O7 O 0.0684(2) 0.6788(2) 0.15326(19) 0.0676(8) Uani 1 1 d .
C1 C 0.52172(14) 1.10528(15) 0.69921(12) 0.0195(4) Uani 1 1 d .
C2 C 0.60460(14) 1.11885(15) 0.69101(13) 0.0195(4) Uani 1 1 d .
H2 H 0.6231 1.0881 0.6480 0.023 Uiso 1 1 calc R
C3 C 0.62731(14) 1.21816(16) 0.71166(13) 0.0209(4) Uani 1 1 d .
C4 C 0.56419(14) 1.23608(15) 0.76191(13) 0.0201(4) Uani 1 1 d .
H4 H 0.5528 1.3025 0.7683 0.024 Uiso 1 1 calc R
C5 C 0.60866(14) 1.18884(15) 0.83762(13) 0.0193(4) Uani 1 1 d .
H5 H 0.5904 1.2001 0.8862 0.023 Uiso 1 1 calc R
C6 C 0.69484(14) 1.17585(15) 0.84128(13) 0.0205(4) Uani 1 1 d .
C7 C 0.71516(15) 1.22058(16) 0.77049(14) 0.0223(4) Uani 1 1 d .
H7A H 0.7574 1.1846 0.7520 0.027 Uiso 1 1 calc R
H7B H 0.7360 1.2841 0.7819 0.027 Uiso 1 1 calc R
C8 C 0.61549(15) 1.27730(17) 0.63987(14) 0.0241(5) Uani 1 1 d .
C9 C 0.5819(2) 1.4250(2) 0.58677(18) 0.0432(7) Uani 1 1 d .
H9A H 0.6332 1.4352 0.5692 0.065 Uiso 1 1 calc R
H9B H 0.5614 1.4836 0.6014 0.065 Uiso 1 1 calc R
H9C H 0.5379 1.3971 0.5444 0.065 Uiso 1 1 calc R
C10 C 0.45694(14) 1.03708(15) 0.66326(13) 0.0206(4) Uani 1 1 d .
C11 C 0.38691(15) 1.02473(17) 0.69275(14) 0.0249(5) Uani 1 1 d .
H11 H 0.3815 1.0599 0.7362 0.030 Uiso 1 1 calc R
C12 C 0.32496(16) 0.96110(18) 0.65883(16) 0.0305(5) Uani 1 1 d .
H12 H 0.2773 0.9528 0.6792 0.037 Uiso 1 1 calc R
C13 C 0.33228(17) 0.90998(18) 0.59580(16) 0.0310(5) Uani 1 1 d .
H13 H 0.2898 0.8663 0.5730 0.037 Uiso 1 1 calc R
C14 C 0.40147(17) 0.92216(18) 0.56549(15) 0.0307(5) Uani 1 1 d .
H14 H 0.4061 0.8872 0.5217 0.037 Uiso 1 1 calc R
C15 C 0.46369(16) 0.98520(18) 0.59896(14) 0.0260(5) Uani 1 1 d .
H15 H 0.5111 0.9933 0.5783 0.031 Uiso 1 1 calc R
C16 C 0.76365(15) 1.15844(17) 0.91341(14) 0.0241(5) Uani 1 1 d .
C17 C 0.84094(17) 1.1228(2) 0.90875(18) 0.0349(6) Uani 1 1 d .
H17 H 0.8502 1.1107 0.8592 0.042 Uiso 1 1 calc R
C18 C 0.90511(19) 1.1047(3) 0.9768(2) 0.0463(8) Uani 1 1 d .
H18 H 0.9577 1.0799 0.9731 0.056 Uiso 1 1 calc R
C19 C 0.89288(19) 1.1225(2) 1.0489(2) 0.0470(8) Uani 1 1 d .
H19 H 0.9363 1.1091 1.0949 0.056 Uiso 1 1 calc R
C20 C 0.81676(19) 1.1602(2) 1.05395(17) 0.0405(7) Uani 1 1 d .
H20 H 0.8085 1.1742 1.1036 0.049 Uiso 1 1 calc R
C21 C 0.75244(16) 1.17760(19) 0.98671(15) 0.0289(5) Uani 1 1 d .
H21 H 0.7002 1.2029 0.9908 0.035 Uiso 1 1 calc R
C22 C 0.82228(14) 0.85327(17) 0.79387(14) 0.0231(4) Uani 1 1 d .
C23 C 0.77780(14) 0.77164(16) 0.79955(13) 0.0214(4) Uani 1 1 d .
H23 H 0.7426 0.7410 0.7515 0.026 Uiso 1 1 calc R
C24 C 0.83407(15) 0.71535(17) 0.86528(14) 0.0250(5) Uani 1 1 d .
C25 C 0.89062(15) 0.79437(19) 0.90824(15) 0.0269(5) Uani 1 1 d .
H25 H 0.9455 0.7732 0.9441 0.032 Uiso 1 1 calc R
C26 C 0.83191(14) 0.84022(17) 0.95012(13) 0.0228(4) Uani 1 1 d .
H26 H 0.8542 0.8859 0.9926 0.027 Uiso 1 1 calc R
C27 C 0.76617(14) 0.77869(16) 0.95408(13) 0.0215(4) Uani 1 1 d .
C28 C 0.78143(16) 0.68644(17) 0.92133(15) 0.0256(5) Uani 1 1 d .
H28A H 0.7275 0.6567 0.8932 0.031 Uiso 1 1 calc R
H28B H 0.8138 0.6449 0.9627 0.031 Uiso 1 1 calc R
C29 C 0.88065(19) 0.6383(2) 0.83805(17) 0.0359(6) Uani 1 1 d .
C30 C 0.8674(3) 0.5143(2) 0.7490(2) 0.0529(9) Uani 1 1 d .
H30A H 0.9163 0.5369 0.7325 0.079 Uiso 1 1 calc R
H30B H 0.8253 0.4888 0.7039 0.079 Uiso 1 1 calc R
H30C H 0.8860 0.4665 0.7886 0.079 Uiso 1 1 calc R
C31 C 0.81413(15) 0.91782(17) 0.72904(14) 0.0233(4) Uani 1 1 d .
C32 C 0.86721(16) 0.99435(19) 0.73807(16) 0.0292(5) Uani 1 1 d .
H32 H 0.9084 1.0044 0.7864 0.035 Uiso 1 1 calc R
C33 C 0.8604(2) 1.0557(2) 0.67734(19) 0.0379(6) Uani 1 1 d .
H33 H 0.8971 1.1073 0.6839 0.045 Uiso 1 1 calc R
C34 C 0.7998(2) 1.0418(2) 0.60683(18) 0.0390(7) Uani 1 1 d .
H34 H 0.7935 1.0851 0.5658 0.047 Uiso 1 1 calc R
C35 C 0.74848(19) 0.9645(2) 0.59639(16) 0.0341(6) Uani 1 1 d .
H35 H 0.7084 0.9540 0.5475 0.041 Uiso 1 1 calc R
C36 C 0.75541(17) 0.90277(18) 0.65683(15) 0.0278(5) Uani 1 1 d .
H36 H 0.7202 0.8500 0.6493 0.033 Uiso 1 1 calc R
C37 C 0.71090(15) 0.78575(17) 1.00759(13) 0.0231(4) Uani 1 1 d .
C38 C 0.63559(16) 0.7357(2) 0.99292(16) 0.0314(5) Uani 1 1 d .
H38 H 0.6200 0.6965 0.9487 0.038 Uiso 1 1 calc R
C39 C 0.58318(18) 0.7432(2) 1.04290(19) 0.0410(7) Uani 1 1 d .
H39 H 0.5321 0.7087 1.0329 0.049 Uiso 1 1 calc R
C40 C 0.60511(19) 0.8005(2) 1.10700(18) 0.0391(7) Uani 1 1 d .
H40 H 0.5691 0.8053 1.1409 0.047 Uiso 1 1 calc R
C41 C 0.67923(18) 0.8508(2) 1.12185(16) 0.0334(6) Uani 1 1 d .
H41 H 0.6941 0.8905 1.1657 0.040 Uiso 1 1 calc R
C42 C 0.73186(16) 0.84332(18) 1.07272(14) 0.0268(5) Uani 1 1 d .
H42 H 0.7830 0.8778 1.0834 0.032 Uiso 1 1 calc R
C43 C 0.0253(2) 0.6331(4) 0.0832(3) 0.0766(16) Uani 1 1 d .
H43A H -0.0170 0.6746 0.0496 0.092 Uiso 1 1 calc R
H43B H -0.0048 0.5786 0.0954 0.092 Uiso 1 1 calc R
C44 C 0.0918(3) 0.6044(4) 0.0411(3) 0.0671(12) Uani 1 1 d .
H44A H 0.1150 0.6590 0.0222 0.101 Uiso 1 1 calc R
H44B H 0.0652 0.5648 -0.0032 0.101 Uiso 1 1 calc R
H44C H 0.1377 0.5709 0.0774 0.101 Uiso 1 1 calc R
C45 C 0.0150(3) 0.7019(4) 0.2020(3) 0.0817(15) Uani 1 1 d .
H45A H 0.0513 0.7216 0.2534 0.098 Uiso 1 1 calc R
H45B H -0.0157 0.6461 0.2107 0.098 Uiso 1 1 calc R
C46 C -0.0459(4) 0.7721(4) 0.1727(3) 0.0894(17) Uani 1 1 d .
H46A H -0.0175 0.8250 0.1569 0.134 Uiso 1 1 calc R
H46B H -0.0726 0.7907 0.2136 0.134 Uiso 1 1 calc R
H46C H -0.0894 0.7489 0.1276 0.134 Uiso 1 1 calc R

loop_
_atom_site_aniso_label
_atom_site_aniso_U_11
_atom_site_aniso_U_22
_atom_site_aniso_U_33
_atom_site_aniso_U_23
_atom_site_aniso_U_13
_atom_site_aniso_U_12
Rh1 0.01895(8) 0.01497(8) 0.01701(8) 0.00002(6) 0.00501(6) 0.00144(6)
Rh2 0.01766(8) 0.01619(8) 0.01700(8) -0.00010(6) 0.00345(6) -0.00001(6)
Cl1 0.0206(2) 0.0165(2) 0.0218(2) -0.00148(19) 0.00043(19) 0.00203(18)
Cl2 0.0324(3) 0.0181(2) 0.0185(2) 0.00192(19) 0.0090(2) 0.0046(2)
O1 0.0220(7) 0.0165(7) 0.0223(8) -0.0007(6) 0.0049(6) 0.0027(6)
O2 0.0705(15) 0.0292(11) 0.0270(9) 0.0017(8) 0.0207(10) -0.0016(10)
O3 0.0706(15) 0.0201(9) 0.0290(10) 0.0055(7) 0.0165(10) 0.0027(9)
O4 0.0193(8) 0.0385(11) 0.0248(8) 0.0051(7) 0.0046(6) -0.0012(7)
O5 0.0495(15) 0.088(2) 0.080(2) -0.0239(17) -0.0018(14) 0.0401(15)
O6 0.0495(12) 0.0309(11) 0.0465(12) -0.0056(9) 0.0179(10) 0.0112(9)
O7 0.078(2) 0.0604(18) 0.075(2) 0.0065(15) 0.0385(17) 0.0043(15)
C1 0.0238(10) 0.0185(10) 0.0155(9) 0.0003(8) 0.0042(8) 0.0042(8)
C2 0.0240(10) 0.0176(10) 0.0170(9) 0.0004(8) 0.0057(8) 0.0008(8)
C3 0.0246(10) 0.0200(11) 0.0186(10) -0.0002(8) 0.0068(8) -0.0007(8)
C4 0.0233(10) 0.0158(10) 0.0205(10) 0.0000(8) 0.0044(8) 0.0014(8)
C5 0.0236(10) 0.0156(10) 0.0188(10) -0.0020(8) 0.0059(8) 0.0025(8)
C6 0.0236(10) 0.0162(10) 0.0214(10) -0.0018(8) 0.0056(8) -0.0009(8)
C7 0.0236(10) 0.0205(11) 0.0233(10) 0.0008(9) 0.0072(9) -0.0018(8)
C8 0.0273(11) 0.0216(11) 0.0236(11) 0.0014(9) 0.0071(9) -0.0036(9)
C9 0.065(2) 0.0275(14) 0.0365(15) 0.0138(12) 0.0122(14) 0.0013(13)
C10 0.0224(10) 0.0174(10) 0.0198(10) 0.0024(8) 0.0018(8) 0.0030(8)
C11 0.0262(11) 0.0233(11) 0.0252(11) 0.0016(9) 0.0068(9) -0.0001(9)
C12 0.0243(11) 0.0286(13) 0.0367(14) 0.0033(11) 0.0050(10) -0.0024(10)
C13 0.0294(12) 0.0197(12) 0.0356(13) 0.0009(10) -0.0056(10) -0.0021(9)
C14 0.0360(13) 0.0237(12) 0.0268(12) -0.0058(10) -0.0016(10) 0.0030(10)
C15 0.0272(11) 0.0271(12) 0.0222(11) -0.0026(9) 0.0038(9) 0.0026(9)
C16 0.0227(11) 0.0206(11) 0.0264(11) -0.0006(9) 0.0023(9) -0.0036(8)
C17 0.0266(12) 0.0401(16) 0.0364(14) -0.0012(12) 0.0058(11) 0.0040(11)
C18 0.0241(13) 0.056(2) 0.0524(19) 0.0064(16) -0.0002(12) 0.0041(13)
C19 0.0321(15) 0.056(2) 0.0414(17) 0.0150(15) -0.0107(12) -0.0091(13)
C20 0.0384(15) 0.0526(19) 0.0260(13) 0.0052(13) 0.0009(11) -0.0090(13)
C21 0.0277(12) 0.0322(14) 0.0245(11) 0.0005(10) 0.0031(9) -0.0028(10)
C22 0.0201(10) 0.0282(12) 0.0215(10) 0.0003(9) 0.0062(8) 0.0039(9)
C23 0.0223(10) 0.0215(11) 0.0206(10) 0.0000(8) 0.0059(8) 0.0049(8)
C24 0.0249(11) 0.0258(12) 0.0236(11) 0.0050(9) 0.0055(9) 0.0059(9)
C25 0.0202(10) 0.0341(13) 0.0247(11) 0.0058(10) 0.0032(9) 0.0011(9)
C26 0.0207(10) 0.0270(12) 0.0185(10) 0.0006(9) 0.0014(8) -0.0020(9)
C27 0.0206(10) 0.0221(11) 0.0187(10) 0.0021(8) 0.0000(8) 0.0004(8)
C28 0.0284(12) 0.0194(11) 0.0274(12) 0.0043(9) 0.0050(9) 0.0024(9)
C29 0.0389(15) 0.0377(16) 0.0321(14) 0.0054(12) 0.0113(11) 0.0142(12)
C30 0.078(3) 0.0352(17) 0.053(2) -0.0024(15) 0.0308(19) 0.0206(17)
C31 0.0230(10) 0.0256(12) 0.0235(11) 0.0007(9) 0.0099(9) 0.0028(9)
C32 0.0279(12) 0.0305(13) 0.0309(13) -0.0011(10) 0.0108(10) -0.0025(10)
C33 0.0408(15) 0.0322(15) 0.0451(16) 0.0051(12) 0.0192(13) -0.0056(12)
C34 0.0492(17) 0.0390(16) 0.0330(14) 0.0114(12) 0.0185(13) 0.0019(13)
C35 0.0404(15) 0.0392(16) 0.0235(12) 0.0037(11) 0.0102(11) 0.0037(12)
C36 0.0330(13) 0.0270(13) 0.0248(11) 0.0014(10) 0.0100(10) 0.0012(10)
C37 0.0224(10) 0.0255(12) 0.0203(10) 0.0071(9) 0.0038(8) 0.0041(9)
C38 0.0268(12) 0.0353(14) 0.0304(13) 0.0063(11) 0.0047(10) -0.0018(10)
C39 0.0265(13) 0.0511(19) 0.0462(17) 0.0140(15) 0.0109(12) -0.0022(12)
C40 0.0356(14) 0.0504(18) 0.0371(15) 0.0167(13) 0.0198(12) 0.0147(13)
C41 0.0411(15) 0.0346(15) 0.0262(12) 0.0055(11) 0.0118(11) 0.0098(11)
C42 0.0288(12) 0.0278(12) 0.0234(11) 0.0043(9) 0.0063(9) 0.0022(10)
C43 0.0350(18) 0.109(4) 0.086(3) 0.056(3) 0.0161(19) 0.013(2)
C44 0.048(2) 0.097(4) 0.058(2) 0.006(2) 0.0178(18) 0.010(2)
C45 0.097(4) 0.068(3) 0.098(4) 0.005(3) 0.058(3) 0.003(3)
C46 0.098(4) 0.081(4) 0.105(4) 0.009(3) 0.055(3) 0.034(3)

loop_
_atom_type_symbol
_atom_type_description
_atom_type_scat_dispersion_real
_atom_type_scat_dispersion_imag
_atom_type_scat_source
C C 0.0033 0.0016 'International Tables Vol C Tables 4.2.6.8 and 6.1.1.4'
H H 0.0000 0.0000 'International Tables Vol C Tables 4.2.6.8 and 6.1.1.4'
O O 0.0106 0.0060 'International Tables Vol C Tables 4.2.6.8 and 6.1.1.4'
Cl Cl 0.1484 0.1585 'International Tables Vol C Tables 4.2.6.8 and 6.1.1.4'
Rh Rh -1.1178 0.9187 'International Tables Vol C Tables 4.2.6.8 and 6.1.1.4'

loop_
_geom_angle_atom_site_label_1
_geom_angle_atom_site_label_2
_geom_angle_atom_site_label_3
_geom_angle
C2 Rh1 C5 82.91(9)
C2 Rh1 C6 82.43(9)
C5 Rh1 C6 38.29(8)
C2 Rh1 C1 38.48(8)
C5 Rh1 C1 80.34(8)
C6 Rh1 C1 102.93(9)
C2 Rh1 Cl1 95.53(6)
C5 Rh1 Cl1 169.79(6)
C6 Rh1 Cl1 151.66(6)
C1 Rh1 Cl1 92.13(6)
C2 Rh1 Cl2 174.07(6)
C5 Rh1 Cl2 99.18(6)
C6 Rh1 Cl2 95.74(6)
C1 Rh1 Cl2 147.24(6)
Cl1 Rh1 Cl2 83.39(2)
C23 Rh2 C26 82.74(9)
C23 Rh2 C27 83.26(9)
C26 Rh2 C27 38.93(9)
C23 Rh2 C22 38.44(9)
C26 Rh2 C22 79.07(9)
C27 Rh2 C22 102.95(9)
C23 Rh2 Cl1 95.23(6)
C26 Rh2 Cl1 177.34(7)
C27 Rh2 Cl1 142.68(6)
C22 Rh2 Cl1 98.27(6)
C23 Rh2 Cl2 176.16(7)
C26 Rh2 Cl2 99.22(7)
C27 Rh2 Cl2 96.16(7)
C22 Rh2 Cl2 145.09(7)
Cl1 Rh2 Cl2 82.91(2)
Rh2 Cl1 Rh1 84.614(18)
Rh1 Cl2 Rh2 83.485(18)
C1 O1 C4 103.06(16)
C8 O3 C9 116.4(2)
C22 O4 C25 102.97(18)
C29 O6 C30 117.4(3)
C43 O7 C45 113.8(4)
O1 C1 C2 112.38(19)
O1 C1 C10 113.65(19)
C2 C1 C10 130.4(2)
O1 C1 Rh1 107.05(14)
C2 C1 Rh1 67.12(12)
C10 C1 Rh1 114.28(15)
C1 C2 C3 106.74(19)
C1 C2 Rh1 74.39(13)
C3 C2 Rh1 104.32(14)
C1 C2 H2 120.6
C3 C2 H2 120.6
Rh1 C2 H2 120.6
C8 C3 C2 112.00(19)
C8 C3 C7 116.62(19)
C2 C3 C7 108.10(19)
C8 C3 C4 115.70(19)
C2 C3 C4 98.22(18)
C7 C3 C4 104.36(18)
O1 C4 C5 108.76(18)
O1 C4 C3 104.74(17)
C5 C4 C3 101.47(18)
O1 C4 H4 113.6
C5 C4 H4 113.6
C3 C4 H4 113.6
C6 C5 C4 109.89(19)
C6 C5 Rh1 73.18(13)
C4 C5 Rh1 101.58(14)
C6 C5 H5 120.6
C4 C5 H5 120.6
Rh1 C5 H5 120.6
C5 C6 C16 125.6(2)
C5 C6 C7 109.80(19)
C16 C6 C7 120.2(2)
C5 C6 Rh1 68.53(13)
C16 C6 Rh1 112.50(16)
C7 C6 Rh1 106.83(15)
C6 C7 C3 100.46(18)
C6 C7 H7A 111.7
C3 C7 H7A 111.7
C6 C7 H7B 111.7
C3 C7 H7B 111.7
H7A C7 H7B 109.4
O2 C8 O3 123.8(2)
O2 C8 C3 123.9(2)
O3 C8 C3 112.4(2)
O3 C9 H9A 109.5
O3 C9 H9B 109.5
H9A C9 H9B 109.5
O3 C9 H9C 109.5
H9A C9 H9C 109.5
H9B C9 H9C 109.5
C11 C10 C15 119.3(2)
C11 C10 C1 119.6(2)
C15 C10 C1 121.2(2)
C12 C11 C10 120.1(2)
C12 C11 H11 120.0
C10 C11 H11 120.0
C13 C12 C11 120.3(2)
C13 C12 H12 119.8
C11 C12 H12 119.8
C12 C13 C14 120.2(2)
C12 C13 H13 119.9
C14 C13 H13 119.9
C15 C14 C13 120.0(2)
C15 C14 H14 120.0
C13 C14 H14 120.0
C14 C15 C10 120.2(2)
C14 C15 H15 119.9
C10 C15 H15 119.9
C17 C16 C21 118.7(2)
C17 C16 C6 120.3(2)
C21 C16 C6 121.0(2)
C16 C17 C18 120.2(3)
C16 C17 H17 119.9
C18 C17 H17 119.9
C19 C18 C17 120.6(3)
C19 C18 H18 119.7
C17 C18 H18 119.7
C18 C19 C20 119.5(3)
C18 C19 H19 120.2
C20 C19 H19 120.2
C19 C20 C21 120.2(3)
C19 C20 H20 119.9
C21 C20 H20 119.9
C20 C21 C16 120.7(3)
C20 C21 H21 119.7
C16 C21 H21 119.7
O4 C22 C23 111.8(2)
O4 C22 C31 113.6(2)
C23 C22 C31 131.1(2)
O4 C22 Rh2 108.37(15)
C23 C22 Rh2 66.25(13)
C31 C22 Rh2 113.89(15)
C22 C23 C24 107.1(2)
C22 C23 Rh2 75.31(14)
C24 C23 Rh2 103.99(15)
C22 C23 H23 120.4
C24 C23 H23 120.4
Rh2 C23 H23 120.4
C29 C24 C23 114.2(2)
C29 C24 C28 114.8(2)
C23 C24 C28 108.53(19)
C29 C24 C25 115.4(2)
C23 C24 C25 97.74(19)
C28 C24 C25 104.4(2)
O4 C25 C26 108.1(2)
O4 C25 C24 105.59(19)
C26 C25 C24 101.47(19)
O4 C25 H25 113.6
C26 C25 H25 113.6
C24 C25 H25 113.6
C27 C26 C25 109.3(2)
C27 C26 Rh2 71.58(13)
C25 C26 Rh2 102.06(15)
C27 C26 H26 120.9
C25 C26 H26 120.9
Rh2 C26 H26 120.9
C26 C27 C37 126.1(2)
C26 C27 C28 109.9(2)
C37 C27 C28 120.0(2)
C26 C27 Rh2 69.49(13)
C37 C27 Rh2 110.85(15)
C28 C27 Rh2 107.04(15)
C27 C28 C24 100.50(19)
C27 C28 H28A 111.7
C24 C28 H28A 111.7
C27 C28 H28B 111.7
C24 C28 H28B 111.7
H28A C28 H28B 109.4
O5 C29 O6 122.4(3)
O5 C29 C24 125.5(3)
O6 C29 C24 112.0(2)
O6 C30 H30A 109.5
O6 C30 H30B 109.5
H30A C30 H30B 109.5
O6 C30 H30C 109.5
H30A C30 H30C 109.5
H30B C30 H30C 109.5
C32 C31 C36 118.9(2)
C32 C31 C22 120.0(2)
C36 C31 C22 121.0(2)
C33 C32 C31 120.6(3)
C33 C32 H32 119.7
C31 C32 H32 119.7
C32 C33 C34 119.9(3)
C32 C33 H33 120.0
C34 C33 H33 120.0
C33 C34 C35 119.9(3)
C33 C34 H34 120.0
C35 C34 H34 120.0
C36 C35 C34 120.3(3)
C36 C35 H35 119.9
C34 C35 H35 119.9
C35 C36 C31 120.2(3)
C35 C36 H36 119.9
C31 C36 H36 119.9
C38 C37 C42 118.6(2)
C38 C37 C27 120.2(2)
C42 C37 C27 121.2(2)
C39 C38 C37 120.1(3)
C39 C38 H38 119.9
C37 C38 H38 119.9
C40 C39 C38 120.3(3)
C40 C39 H39 119.8
C38 C39 H39 119.8
C41 C40 C39 120.1(3)
C41 C40 H40 120.0
C39 C40 H40 120.0
C40 C41 C42 119.9(3)
C40 C41 H41 120.1
C42 C41 H41 120.1
C41 C42 C37 120.9(3)
C41 C42 H42 119.5
C37 C42 H42 119.5
O7 C43 C44 107.8(3)
O7 C43 H43A 110.1
C44 C43 H43A 110.1
O7 C43 H43B 110.1
C44 C43 H43B 110.1
H43A C43 H43B 108.5
C43 C44 H44A 109.5
C43 C44 H44B 109.5
H44A C44 H44B 109.5
C43 C44 H44C 109.5
H44A C44 H44C 109.5
H44B C44 H44C 109.5
O7 C45 C46 115.4(4)
O7 C45 H45A 108.4
C46 C45 H45A 108.4
O7 C45 H45B 108.4
C46 C45 H45B 108.4
H45A C45 H45B 107.5
C45 C46 H46A 109.5
C45 C46 H46B 109.5
H46A C46 H46B 109.5
C45 C46 H46C 109.5
H46A C46 H46C 109.5
H46B C46 H46C 109.5

loop_
_geom_bond_atom_site_label_1
_geom_bond_atom_site_label_2
_geom_bond_distance
Rh1 C2 2.093(2)
Rh1 C5 2.110(2)
Rh1 C6 2.170(2)
Rh1 C1 2.188(2)
Rh1 Cl1 2.3808(6)
Rh1 Cl2 2.3925(6)
Rh2 C23 2.082(2)
Rh2 C26 2.111(2)
Rh2 C27 2.139(2)
Rh2 C22 2.200(2)
Rh2 Cl1 2.3775(6)
Rh2 Cl2 2.4180(6)
O1 C1 1.388(3)
O1 C4 1.456(3)
O2 C8 1.201(3)
O3 C8 1.324(3)
O3 C9 1.450(3)
O4 C22 1.387(3)
O4 C25 1.443(3)
O5 C29 1.192(4)
O6 C29 1.328(4)
O6 C30 1.452(4)
O7 C43 1.422(6)
O7 C45 1.425(5)
C1 C2 1.414(3)
C1 C10 1.470(3)
C2 C3 1.518(3)
C2 H2 1.0000
C3 C8 1.510(3)
C3 C7 1.534(3)
C3 C4 1.556(3)
C4 C5 1.514(3)
C4 H4 1.0000
C5 C6 1.405(3)
C5 H5 1.0000
C6 C16 1.484(3)
C6 C7 1.530(3)
C7 H7A 0.9900
C7 H7B 0.9900
C9 H9A 0.9800
C9 H9B 0.9800
C9 H9C 0.9800
C10 C11 1.391(3)
C10 C15 1.400(3)
C11 C12 1.388(3)
C11 H11 0.9500
C12 C13 1.378(4)
C12 H12 0.9500
C13 C14 1.387(4)
C13 H13 0.9500
C14 C15 1.383(4)
C14 H14 0.9500
C15 H15 0.9500
C16 C17 1.388(4)
C16 C21 1.391(4)
C17 C18 1.398(4)
C17 H17 0.9500
C18 C19 1.372(5)
C18 H18 0.9500
C19 C20 1.385(5)
C19 H19 0.9500
C20 C21 1.388(4)
C20 H20 0.9500
C21 H21 0.9500
C22 C23 1.414(3)
C22 C31 1.467(3)
C23 C24 1.521(3)
C23 H23 1.0000
C24 C29 1.509(4)
C24 C28 1.538(3)
C24 C25 1.547(4)
C25 C26 1.518(3)
C25 H25 1.0000
C26 C27 1.416(3)
C26 H26 1.0000
C27 C37 1.479(3)
C27 C28 1.515(3)
C28 H28A 0.9900
C28 H28B 0.9900
C30 H30A 0.9800
C30 H30B 0.9800
C30 H30C 0.9800
C31 C32 1.397(4)
C31 C36 1.399(3)
C32 C33 1.384(4)
C32 H32 0.9500
C33 C34 1.389(4)
C33 H33 0.9500
C34 C35 1.389(4)
C34 H34 0.9500
C35 C36 1.383(4)
C35 H35 0.9500
C36 H36 0.9500
C37 C38 1.394(3)
C37 C42 1.397(4)
C38 C39 1.393(4)
C38 H38 0.9500
C39 C40 1.381(5)
C39 H39 0.9500
C40 C41 1.380(4)
C40 H40 0.9500
C41 C42 1.383(4)
C41 H41 0.9500
C42 H42 0.9500
C43 C44 1.533(6)
C43 H43A 0.9900
C43 H43B 0.9900
C44 H44A 0.9800
C44 H44B 0.9800
C44 H44C 0.9800
C45 C46 1.426(7)
C45 H45A 0.9900
C45 H45B 0.9900
C46 H46A 0.9800
C46 H46B 0.9800
C46 H46C 0.9800

loop_
_geom_torsion_atom_site_label_1
_geom_torsion_atom_site_label_2
_geom_torsion_atom_site_label_3
_geom_torsion_atom_site_label_4
_geom_torsion
C23 Rh2 Cl1 Rh1 -146.47(7)
C26 Rh2 Cl1 Rh1 -106.4(15)
C27 Rh2 Cl1 Rh1 127.79(11)
C22 Rh2 Cl1 Rh1 -107.87(7)
Cl2 Rh2 Cl1 Rh1 36.911(18)
C2 Rh1 Cl1 Rh2 136.81(6)
C5 Rh1 Cl1 Rh2 -142.5(4)
C6 Rh1 Cl1 Rh2 52.50(13)
C1 Rh1 Cl1 Rh2 175.23(6)
Cl2 Rh1 Cl1 Rh2 -37.327(19)
C2 Rh1 Cl2 Rh2 -43.1(6)
C5 Rh1 Cl2 Rh2 -153.29(6)
C6 Rh1 Cl2 Rh2 -114.82(6)
C1 Rh1 Cl2 Rh2 120.31(11)
Cl1 Rh1 Cl2 Rh2 36.686(18)
C23 Rh2 Cl2 Rh1 -98.0(10)
C26 Rh2 Cl2 Rh1 141.60(7)
C27 Rh2 Cl2 Rh1 -179.22(6)
C22 Rh2 Cl2 Rh1 57.52(11)
Cl1 Rh2 Cl2 Rh1 -36.788(18)
C4 O1 C1 C2 -23.2(2)
C4 O1 C1 C10 175.73(18)
C4 O1 C1 Rh1 48.58(17)
C2 Rh1 C1 O1 -107.6(2)
C5 Rh1 C1 O1 -16.90(14)
C6 Rh1 C1 O1 -48.03(16)
Cl1 Rh1 C1 O1 156.16(14)
Cl2 Rh1 C1 O1 75.09(19)
C5 Rh1 C1 C2 90.73(14)
C6 Rh1 C1 C2 59.60(14)
Cl1 Rh1 C1 C2 -96.21(12)
Cl2 Rh1 C1 C2 -177.28(10)
C2 Rh1 C1 C10 125.6(2)
C5 Rh1 C1 C10 -143.68(17)
C6 Rh1 C1 C10 -174.81(16)
Cl1 Rh1 C1 C10 29.38(16)
Cl2 Rh1 C1 C10 -51.7(2)
O1 C1 C2 C3 -0.8(2)
C10 C1 C2 C3 156.3(2)
Rh1 C1 C2 C3 -100.61(16)
O1 C1 C2 Rh1 99.81(16)
C10 C1 C2 Rh1 -103.1(2)
C5 Rh1 C2 C1 -83.39(14)
C6 Rh1 C2 C1 -122.00(14)
Cl1 Rh1 C2 C1 86.46(12)
Cl2 Rh1 C2 C1 165.6(5)
C5 Rh1 C2 C3 20.34(14)
C6 Rh1 C2 C3 -18.27(14)
C1 Rh1 C2 C3 103.73(19)
Cl1 Rh1 C2 C3 -169.81(13)
Cl2 Rh1 C2 C3 -90.6(6)
C1 C2 C3 C8 -99.7(2)
Rh1 C2 C3 C8 -177.37(15)
C1 C2 C3 C7 130.50(19)
Rh1 C2 C3 C7 52.81(19)
C1 C2 C3 C4 22.4(2)
Rh1 C2 C3 C4 -55.30(17)
C1 O1 C4 C5 -70.7(2)
C1 O1 C4 C3 37.2(2)
C8 C3 C4 O1 83.0(2)
C2 C3 C4 O1 -36.3(2)
C7 C3 C4 O1 -147.43(18)
C8 C3 C4 C5 -163.84(19)
C2 C3 C4 C5 76.85(19)
C7 C3 C4 C5 -34.3(2)
O1 C4 C5 C6 128.69(19)
C3 C4 C5 C6 18.6(2)
O1 C4 C5 Rh1 52.58(18)
C3 C4 C5 Rh1 -57.49(17)
C2 Rh1 C5 C6 -86.76(14)
C1 Rh1 C5 C6 -125.59(14)
Cl1 Rh1 C5 C6 -168.5(3)
Cl2 Rh1 C5 C6 87.63(12)
C2 Rh1 C5 C4 20.75(14)
C6 Rh1 C5 C4 107.51(19)
C1 Rh1 C5 C4 -18.08(14)
Cl1 Rh1 C5 C4 -61.0(4)
Cl2 Rh1 C5 C4 -164.86(13)
C4 C5 C6 C16 160.5(2)
Rh1 C5 C6 C16 -103.0(2)
C4 C5 C6 C7 4.4(3)
Rh1 C5 C6 C7 100.90(17)
C4 C5 C6 Rh1 -96.52(16)
C2 Rh1 C6 C5 88.12(14)
C1 Rh1 C6 C5 55.34(14)
Cl1 Rh1 C6 C5 175.74(11)
Cl2 Rh1 C6 C5 -97.56(12)
C2 Rh1 C6 C16 -150.94(18)
C5 Rh1 C6 C16 120.9(2)
C1 Rh1 C6 C16 176.28(16)
Cl1 Rh1 C6 C16 -63.3(2)
Cl2 Rh1 C6 C16 23.38(16)
C2 Rh1 C6 C7 -17.02(15)
C5 Rh1 C6 C7 -105.1(2)
C1 Rh1 C6 C7 -49.81(16)
Cl1 Rh1 C6 C7 70.6(2)
Cl2 Rh1 C6 C7 157.30(14)
C5 C6 C7 C3 -25.7(2)
C16 C6 C7 C3 176.7(2)
Rh1 C6 C7 C3 47.01(19)
C8 C3 C7 C6 165.3(2)
C2 C3 C7 C6 -67.5(2)
C4 C3 C7 C6 36.4(2)
C9 O3 C8 O2 4.1(4)
C9 O3 C8 C3 -174.7(2)
C2 C3 C8 O2 -24.0(3)
C7 C3 C8 O2 101.2(3)
C4 C3 C8 O2 -135.5(3)
C2 C3 C8 O3 154.8(2)
C7 C3 C8 O3 -80.0(3)
C4 C3 C8 O3 43.3(3)
O1 C1 C10 C11 -36.8(3)
C2 C1 C10 C11 166.3(2)
Rh1 C1 C10 C11 86.4(2)
O1 C1 C10 C15 142.1(2)
C2 C1 C10 C15 -14.7(4)
Rh1 C1 C10 C15 -94.6(2)
C15 C10 C11 C12 0.4(4)
C1 C10 C11 C12 179.4(2)
C10 C11 C12 C13 -0.1(4)
C11 C12 C13 C14 -0.4(4)
C12 C13 C14 C15 0.5(4)
C13 C14 C15 C10 -0.2(4)
C11 C10 C15 C14 -0.3(4)
C1 C10 C15 C14 -179.2(2)
C5 C6 C16 C17 162.7(2)
C7 C6 C16 C17 -43.4(3)
Rh1 C6 C16 C17 83.7(3)
C5 C6 C16 C21 -17.5(4)
C7 C6 C16 C21 136.4(2)
Rh1 C6 C16 C21 -96.5(2)
C21 C16 C17 C18 1.5(4)
C6 C16 C17 C18 -178.7(3)
C16 C17 C18 C19 -0.5(5)
C17 C18 C19 C20 -1.1(5)
C18 C19 C20 C21 1.7(5)
C19 C20 C21 C16 -0.6(5)
C17 C16 C21 C20 -0.9(4)
C6 C16 C21 C20 179.3(3)
C25 O4 C22 C23 -24.3(3)
C25 O4 C22 C31 174.4(2)
C25 O4 C22 Rh2 46.8(2)
C23 Rh2 C22 O4 -106.4(2)
C26 Rh2 C22 O4 -14.29(16)
C27 Rh2 C22 O4 -45.26(18)
Cl1 Rh2 C22 O4 165.64(15)
Cl2 Rh2 C22 O4 76.19(19)
C26 Rh2 C22 C23 92.08(15)
C27 Rh2 C22 C23 61.10(15)
Cl1 Rh2 C22 C23 -87.99(13)
Cl2 Rh2 C22 C23 -177.44(10)
C23 Rh2 C22 C31 126.2(2)
C26 Rh2 C22 C31 -141.72(19)
C27 Rh2 C22 C31 -172.70(17)
Cl1 Rh2 C22 C31 38.21(18)
Cl2 Rh2 C22 C31 -51.2(2)
O4 C22 C23 C24 0.8(3)
C31 C22 C23 C24 157.8(2)
Rh2 C22 C23 C24 -100.42(17)
O4 C22 C23 Rh2 101.23(18)
C31 C22 C23 Rh2 -101.7(3)
C26 Rh2 C23 C22 -81.55(14)
C27 Rh2 C23 C22 -120.78(14)
Cl1 Rh2 C23 C22 96.73(13)
Cl2 Rh2 C23 C22 157.6(9)
C26 Rh2 C23 C24 22.80(16)
C27 Rh2 C23 C24 -16.43(16)
C22 Rh2 C23 C24 104.3(2)
Cl1 Rh2 C23 C24 -158.93(14)
Cl2 Rh2 C23 C24 -98.1(10)
C22 C23 C24 C29 -101.4(3)
Rh2 C23 C24 C29 179.92(19)
C22 C23 C24 C28 129.1(2)
Rh2 C23 C24 C28 50.4(2)
C22 C23 C24 C25 21.0(2)
Rh2 C23 C24 C25 -57.67(18)
C22 O4 C25 C26 -70.1(2)
C22 O4 C25 C24 37.8(2)
C29 C24 C25 O4 85.7(2)
C23 C24 C25 O4 -35.8(2)
C28 C24 C25 O4 -147.26(19)
C29 C24 C25 C26 -161.6(2)
C23 C24 C25 C26 76.9(2)
C28 C24 C25 C26 -34.6(2)
O4 C25 C26 C27 129.5(2)
C24 C25 C26 C27 18.7(2)
O4 C25 C26 Rh2 55.0(2)
C24 C25 C26 Rh2 -55.77(18)
C23 Rh2 C26 C27 -88.26(15)
C22 Rh2 C26 C27 -127.03(15)
Cl1 Rh2 C26 C27 -128.5(15)
Cl2 Rh2 C26 C27 88.40(13)
C23 Rh2 C26 C25 18.34(16)
C27 Rh2 C26 C25 106.6(2)
C22 Rh2 C26 C25 -20.43(16)
Cl1 Rh2 C26 C25 -21.9(16)
Cl2 Rh2 C26 C25 -165.00(14)
C25 C26 C27 C37 161.9(2)
Rh2 C26 C27 C37 -101.4(2)
C25 C26 C27 C28 4.7(3)
Rh2 C26 C27 C28 101.37(17)
C25 C26 C27 Rh2 -96.70(17)
C23 Rh2 C27 C26 86.77(15)
C22 Rh2 C27 C26 53.54(15)
Cl1 Rh2 C27 C26 176.57(11)
Cl2 Rh2 C27 C26 -97.05(13)
C23 Rh2 C27 C37 -151.22(18)
C26 Rh2 C27 C37 122.0(2)
C22 Rh2 C27 C37 175.55(16)
Cl1 Rh2 C27 C37 -61.4(2)
Cl2 Rh2 C27 C37 24.96(16)
C23 Rh2 C27 C28 -18.65(16)
C26 Rh2 C27 C28 -105.4(2)
C22 Rh2 C27 C28 -51.88(17)
Cl1 Rh2 C27 C28 71.15(19)
Cl2 Rh2 C27 C28 157.53(14)
C26 C27 C28 C24 -26.0(2)
C37 C27 C28 C24 175.15(19)
Rh2 C27 C28 C24 47.78(19)
C29 C24 C28 C27 164.3(2)
C23 C24 C28 C27 -66.5(2)
C25 C24 C28 C27 37.0(2)
C30 O6 C29 O5 -0.7(5)
C30 O6 C29 C24 178.5(3)
C23 C24 C29 O5 131.6(4)
C28 C24 C29 O5 -102.1(4)
C25 C24 C29 O5 19.4(4)
C23 C24 C29 O6 -47.6(3)
C28 C24 C29 O6 78.7(3)
C25 C24 C29 O6 -159.7(2)
O4 C22 C31 C32 -22.6(3)
C23 C22 C31 C32 -179.4(2)
Rh2 C22 C31 C32 102.1(2)
O4 C22 C31 C36 155.4(2)
C23 C22 C31 C36 -1.3(4)
Rh2 C22 C31 C36 -79.9(3)
C36 C31 C32 C33 1.7(4)
C22 C31 C32 C33 179.8(2)
C31 C32 C33 C34 0.5(4)
C32 C33 C34 C35 -2.5(5)
C33 C34 C35 C36 2.2(5)
C34 C35 C36 C31 0.1(4)
C32 C31 C36 C35 -2.0(4)
C22 C31 C36 C35 179.9(2)
C26 C27 C37 C38 163.5(2)
C28 C27 C37 C38 -41.3(3)
Rh2 C27 C37 C38 84.3(2)
C26 C27 C37 C42 -15.4(4)
C28 C27 C37 C42 139.8(2)
Rh2 C27 C37 C42 -94.6(2)
C42 C37 C38 C39 -0.4(4)
C27 C37 C38 C39 -179.3(2)
C37 C38 C39 C40 0.4(4)
C38 C39 C40 C41 0.0(5)
C39 C40 C41 C42 -0.4(4)
C40 C41 C42 C37 0.4(4)
C38 C37 C42 C41 0.0(4)
C27 C37 C42 C41 178.9(2)
C45 O7 C43 C44 -174.5(4)
C43 O7 C45 C46 -69.5(6)
